data_4067886
loop_
_publ_author_name
'Liu, Bo'
'Liu, Xiaolong'
'Chen, Chao'
'Chen, Congyan'
'Chen, Wanzhi'

_publ_section_title
;
 Carbene Transfer Reactivities of Nickel(II)--N-Heterocyclic Carbene
 Complexes and Their Applications in the Synthesis of Metal--NHC Complexes
;
_journal_issue 1
_journal_name_full Organometallics
_journal_page_first 282
_journal_paper_doi 10.1021/om200881s
_journal_volume 31
_journal_year 2012
_chemical_formula_sum 'C30 H28 F12 N8 Ni P2'
_chemical_formula_weight 849.25
_chemical_name_systematic
; 
 ? 
;
_space_group_IT_number 14
_symmetry_cell_setting monoclinic
_symmetry_space_group_name_Hall '-P 2ybc'
_symmetry_space_group_name_H-M 'P 1 21/c 1'
_atom_sites_solution_hydrogens geom
_atom_sites_solution_primary direct
_atom_sites_solution_secondary difmap
_audit_creation_method SHELXL-97
_cell_angle_alpha 90.00
_cell_angle_beta 95.301(5)
_cell_angle_gamma 90.00
_cell_formula_units_Z 4
_cell_length_a 8.1885(6)
_cell_length_b 20.5473(13)
_cell_length_c 20.8831(10)
_cell_measurement_reflns_used 7365
_cell_measurement_temperature 293(2)
_cell_measurement_theta_max 66.5269
_cell_measurement_theta_min 3.0211
_cell_volume 3498.6(4)
_computing_cell_refinement 'Bruker FRAMBO'
_computing_data_collection 'Bruker FRAMBO'
_computing_data_reduction 'Bruker SAINT'
_computing_molecular_graphics 'Bruker SHELXTL'
_computing_publication_material 'Bruker SHELXTL'
_computing_structure_refinement 'SHELXL-97 (Sheldrick, 1997)'
_computing_structure_solution 'SHELXS-97 (Sheldrick, 1990)'
_diffrn_ambient_temperature 293(2)
_diffrn_measured_fraction_theta_full 0.983
_diffrn_measured_fraction_theta_max 0.983
_diffrn_measurement_device_type 'multiwire proportional'
_diffrn_measurement_method 'phi and omega scans'
_diffrn_radiation_monochromator graphite
_diffrn_radiation_source 'fine-focus sealed tube'
_diffrn_radiation_type CuK\a
_diffrn_radiation_wavelength 1.54178
_diffrn_reflns_av_R_equivalents 0.0269
_diffrn_reflns_av_sigmaI/netI 0.0292
_diffrn_reflns_limit_h_max 9
_diffrn_reflns_limit_h_min -6
_diffrn_reflns_limit_k_max 24
_diffrn_reflns_limit_k_min -22
_diffrn_reflns_limit_l_max 23
_diffrn_reflns_limit_l_min -24
_diffrn_reflns_number 13547
_diffrn_reflns_theta_full 66.63
_diffrn_reflns_theta_max 66.63
_diffrn_reflns_theta_min 3.02
_exptl_absorpt_coefficient_mu 2.583
_exptl_absorpt_correction_T_max 0.5212
_exptl_absorpt_correction_T_min 0.3702
_exptl_absorpt_correction_type multi-scan
_exptl_absorpt_process_details sadabs
_exptl_crystal_colour yellow
_exptl_crystal_density_diffrn 1.612
_exptl_crystal_density_method 'not measured'
_exptl_crystal_description block
_exptl_crystal_F_000 1720
_exptl_crystal_size_max 0.48
_exptl_crystal_size_mid 0.38
_exptl_crystal_size_min 0.29
_refine_diff_density_max 0.827
_refine_diff_density_min -0.724
_refine_diff_density_rms 0.080
_refine_ls_extinction_method none
_refine_ls_goodness_of_fit_ref 1.045
_refine_ls_hydrogen_treatment constr
_refine_ls_matrix_type full
_refine_ls_number_parameters 478
_refine_ls_number_reflns 6075
_refine_ls_number_restraints 0
_refine_ls_restrained_S_all 1.045
_refine_ls_R_factor_all 0.0812
_refine_ls_R_factor_gt 0.0720
_refine_ls_shift/su_max 0.000
_refine_ls_shift/su_mean 0.000
_refine_ls_structure_factor_coef Fsqd
_refine_ls_weighting_details 'calc w=1/[\s^2^(Fo^2^)+(0.1140P)^2^+4.5694P] where P=(Fo^2^+2Fc^2^)/3'
_refine_ls_weighting_scheme calc
_refine_ls_wR_factor_gt 0.1974
_refine_ls_wR_factor_ref 0.2078
_reflns_number_gt 5133
_reflns_number_total 6075
_reflns_threshold_expression >2sigma(I)
_cod_data_source_file om200881s_si_002.cif
_cod_data_source_block 5
_cod_depositor_comments
;
The following automatic conversions were performed:

'_symmetry_cell_setting' value 'Monoclinic' changed to 'monoclinic'
according to /home/saulius/struct/CIF-dictionaries/cif_core.dic
dictionary named 'cif_core.dic' version 2.4.1 from 2010-06-29.

Automatic conversion script
Id: cif_fix_values 1715 2011-07-08 13:25:40Z adriana 
;
_cod_original_sg_symbol_H-M 'P2(1)/c  '
_cod_database_code 4067886

loop_
_symmetry_equiv_pos_as_xyz
'x, y, z'
'-x, y+1/2, -z+1/2'
'-x, -y, -z'
'x, -y-1/2, z-1/2'

loop_
_atom_site_label
_atom_site_type_symbol
_atom_site_fract_x
_atom_site_fract_y
_atom_site_fract_z
_atom_site_U_iso_or_equiv
_atom_site_adp_type
_atom_site_occupancy
_atom_site_symmetry_multiplicity
_atom_site_calc_flag
_atom_site_refinement_flags
Ni1 Ni 0.02362(7) 0.23070(3) 0.14076(3) 0.0422(2) Uani 1 1 d .
C1 C 0.2246(5) 0.19575(19) 0.12348(19) 0.0482(9) Uani 1 1 d .
C2 C -0.0448(4) 0.15334(18) 0.17713(17) 0.0424(8) Uani 1 1 d .
C3 C 0.0823(6) 0.3679(2) 0.1291(2) 0.0602(11) Uani 1 1 d .
H3 H 0.0410 0.3694 0.1691 0.072 Uiso 1 1 calc R
C4 C 0.1292(7) 0.4254(2) 0.1022(3) 0.0748(14) Uani 1 1 d .
H4 H 0.1224 0.4647 0.1240 0.090 Uiso 1 1 calc R
C5 C 0.1865(7) 0.4231(3) 0.0422(3) 0.0780(15) Uani 1 1 d .
H5 H 0.2158 0.4612 0.0222 0.094 Uiso 1 1 calc R
C6 C 0.1999(6) 0.3647(3) 0.0126(3) 0.0703(13) Uani 1 1 d .
H6 H 0.2379 0.3628 -0.0280 0.084 Uiso 1 1 calc R
C7 C 0.1568(5) 0.3083(2) 0.0428(2) 0.0539(10) Uani 1 1 d .
C8 C 0.1822(6) 0.2420(3) 0.0151(2) 0.0656(12) Uani 1 1 d .
H8A H 0.0770 0.2220 0.0022 0.079 Uiso 1 1 calc R
H8B H 0.2427 0.2457 -0.0225 0.079 Uiso 1 1 calc R
C9 C 0.4250(6) 0.1728(3) 0.0609(3) 0.0755(14) Uani 1 1 d .
H9 H 0.4840 0.1700 0.0250 0.091 Uiso 1 1 calc R
C10 C 0.4700(6) 0.1496(3) 0.1192(3) 0.0756(15) Uani 1 1 d .
H10 H 0.5672 0.1278 0.1318 0.091 Uiso 1 1 calc R
C11 C 0.3551(6) 0.1538(2) 0.2268(2) 0.0639(11) Uani 1 1 d .
H11A H 0.2857 0.1858 0.2450 0.077 Uiso 1 1 calc R
H11B H 0.4669 0.1618 0.2446 0.077 Uiso 1 1 calc R
C12 C 0.3049(5) 0.0873(2) 0.2476(2) 0.0621(11) Uani 1 1 d .
C13 C 0.2567(9) 0.0786(4) 0.3075(3) 0.105(2) Uani 1 1 d .
H13 H 0.2492 0.1138 0.3351 0.125 Uiso 1 1 calc R
C14 C 0.2188(11) 0.0163(5) 0.3268(4) 0.129(3) Uani 1 1 d .
H14 H 0.1880 0.0089 0.3679 0.155 Uiso 1 1 calc R
C15 C 0.2273(9) -0.0336(4) 0.2848(4) 0.106(2) Uani 1 1 d .
H15 H 0.2027 -0.0758 0.2970 0.127 Uiso 1 1 calc R
C16 C 0.2718(9) -0.0217(3) 0.2251(4) 0.098(2) Uani 1 1 d .
H16 H 0.2746 -0.0562 0.1965 0.118 Uiso 1 1 calc R
C17 C -0.2308(7) 0.1492(4) -0.0333(3) 0.0863(17) Uani 1 1 d .
H17 H -0.2354 0.1916 -0.0491 0.104 Uiso 1 1 calc R
C18 C -0.3288(7) 0.1029(4) -0.0650(3) 0.0887(19) Uani 1 1 d .
H18 H -0.3973 0.1137 -0.1014 0.106 Uiso 1 1 calc R
C19 C -0.3234(7) 0.0412(4) -0.0420(3) 0.0910(19) Uani 1 1 d .
H19 H -0.3886 0.0090 -0.0625 0.109 Uiso 1 1 calc R
C20 C -0.2198(6) 0.0266(3) 0.0124(3) 0.0724(13) Uani 1 1 d .
H20 H -0.2144 -0.0152 0.0295 0.087 Uiso 1 1 calc R
C21 C -0.1252(5) 0.0762(2) 0.04035(19) 0.0522(9) Uani 1 1 d .
C22 C -0.0049(5) 0.0639(2) 0.0978(2) 0.0547(10) Uani 1 1 d .
H22A H 0.0114 0.0173 0.1027 0.066 Uiso 1 1 calc R
H22B H 0.0998 0.0832 0.0902 0.066 Uiso 1 1 calc R
C23 C -0.1415(5) 0.0550(2) 0.2007(2) 0.0575(10) Uani 1 1 d .
H23 H -0.1669 0.0109 0.1975 0.069 Uiso 1 1 calc R
C24 C -0.1782(5) 0.0950(2) 0.2476(2) 0.0546(10) Uani 1 1 d .
H24 H -0.2338 0.0846 0.2831 0.065 Uiso 1 1 calc R
C25 C -0.1403(5) 0.2171(2) 0.26541(18) 0.0521(9) Uani 1 1 d .
H25A H -0.0350 0.2369 0.2785 0.063 Uiso 1 1 calc R
H25B H -0.1972 0.2098 0.3035 0.063 Uiso 1 1 calc R
C26 C -0.2395(5) 0.26067(19) 0.21953(19) 0.0468(8) Uani 1 1 d .
C27 C -0.3830(6) 0.2893(2) 0.2349(2) 0.0605(11) Uani 1 1 d .
H27 H -0.4177 0.2841 0.2758 0.073 Uiso 1 1 calc R
C28 C -0.4753(6) 0.3258(3) 0.1890(3) 0.0722(13) Uani 1 1 d .
H28 H -0.5710 0.3464 0.1988 0.087 Uiso 1 1 calc R
C29 C -0.4226(5) 0.3311(3) 0.1285(3) 0.0677(12) Uani 1 1 d .
H29 H -0.4847 0.3537 0.0963 0.081 Uiso 1 1 calc R
C30 C -0.2754(5) 0.3023(2) 0.1163(2) 0.0545(10) Uani 1 1 d .
H30 H -0.2390 0.3069 0.0757 0.065 Uiso 1 1 calc R
F1 F 0.2451(6) 0.5982(2) 0.00047(18) 0.1224(14) Uani 1 1 d .
F2 F 0.4327(6) 0.6758(3) 0.0292(2) 0.157(2) Uani 1 1 d .
F3 F 0.1865(6) 0.6818(3) 0.0572(4) 0.181(3) Uani 1 1 d .
F4 F 0.3894(5) 0.6593(2) 0.13248(17) 0.1114(13) Uani 1 1 d .
F5 F 0.2139(12) 0.5833(4) 0.1011(2) 0.238(5) Uani 1 1 d .
F6 F 0.4661(10) 0.5813(4) 0.0674(3) 0.209(4) Uani 1 1 d .
F7 F 0.0532(8) 0.3825(5) 0.3095(5) 0.254(5) Uani 1 1 d .
F8 F 0.3210(7) 0.3978(2) 0.3112(3) 0.149(2) Uani 1 1 d .
F9 F 0.2142(11) 0.3849(4) 0.4018(3) 0.234(5) Uani 1 1 d .
F10 F 0.3555(7) 0.3107(3) 0.3666(4) 0.189(3) Uani 1 1 d .
F11 F 0.0853(6) 0.2977(2) 0.36831(17) 0.1177(15) Uani 1 1 d .
F12 F 0.2036(6) 0.3049(2) 0.2752(2) 0.1288(17) Uani 1 1 d .
N1 N 0.0935(4) 0.31029(17) 0.10037(15) 0.0480(7) Uani 1 1 d .
N2 N -0.1847(4) 0.26843(16) 0.16062(15) 0.0454(7) Uani 1 1 d .
N3 N 0.2737(4) 0.20188(18) 0.06376(18) 0.0573(9) Uani 1 1 d .
N4 N 0.3462(4) 0.16374(17) 0.15793(18) 0.0547(8) Uani 1 1 d .
N5 N 0.3124(6) 0.0384(2) 0.2054(3) 0.0841(13) Uani 1 1 d .
N6 N -0.1298(5) 0.1367(2) 0.0188(2) 0.0700(10) Uani 1 1 d .
N7 N -0.0589(4) 0.09054(16) 0.15754(16) 0.0474(7) Uani 1 1 d .
N8 N -0.1166(4) 0.15503(16) 0.23248(14) 0.0460(7) Uani 1 1 d .
P1 P 0.31779(19) 0.62903(7) 0.06619(6) 0.0732(4) Uani 1 1 d .
P2 P 0.20242(16) 0.34771(6) 0.33929(6) 0.0660(3) Uani 1 1 d .

loop_
_atom_site_aniso_label
_atom_site_aniso_U_11
_atom_site_aniso_U_22
_atom_site_aniso_U_33
_atom_site_aniso_U_23
_atom_site_aniso_U_13
_atom_site_aniso_U_12
Ni1 0.0377(4) 0.0488(4) 0.0410(4) 0.0021(3) 0.0091(2) 0.0001(3)
C1 0.0449(19) 0.050(2) 0.051(2) -0.0022(17) 0.0085(16) -0.0031(16)
C2 0.0386(17) 0.048(2) 0.0409(18) -0.0007(15) 0.0039(14) -0.0002(15)
C3 0.056(2) 0.056(2) 0.070(3) 0.003(2) 0.009(2) 0.0034(19)
C4 0.072(3) 0.053(3) 0.100(4) 0.010(3) 0.011(3) -0.001(2)
C5 0.073(3) 0.067(3) 0.095(4) 0.027(3) 0.012(3) -0.006(3)
C6 0.057(3) 0.088(4) 0.068(3) 0.027(3) 0.015(2) -0.005(2)
C7 0.044(2) 0.069(3) 0.049(2) 0.0100(19) 0.0067(16) -0.0042(18)
C8 0.071(3) 0.084(3) 0.044(2) 0.000(2) 0.017(2) -0.011(2)
C9 0.059(3) 0.076(3) 0.096(4) -0.014(3) 0.037(3) 0.003(2)
C10 0.048(2) 0.065(3) 0.116(5) -0.006(3) 0.021(3) 0.010(2)
C11 0.054(2) 0.058(3) 0.076(3) -0.001(2) -0.012(2) 0.000(2)
C12 0.048(2) 0.063(3) 0.073(3) 0.003(2) -0.0093(19) -0.003(2)
C13 0.122(5) 0.117(5) 0.073(4) -0.003(4) -0.001(3) -0.044(5)
C14 0.144(7) 0.154(8) 0.087(5) 0.033(5) -0.001(5) -0.064(6)
C15 0.092(4) 0.087(5) 0.136(6) 0.046(5) -0.001(4) -0.007(4)
C16 0.117(5) 0.057(3) 0.124(6) 0.011(3) 0.028(4) 0.007(3)
C17 0.078(3) 0.105(5) 0.076(3) 0.021(3) 0.009(3) 0.025(3)
C18 0.060(3) 0.141(6) 0.065(3) -0.005(4) 0.003(2) 0.031(4)
C19 0.069(3) 0.121(5) 0.081(4) -0.034(4) -0.005(3) -0.006(3)
C20 0.070(3) 0.074(3) 0.073(3) -0.016(3) 0.003(2) -0.005(2)
C21 0.049(2) 0.058(2) 0.050(2) -0.0099(18) 0.0109(16) 0.0071(18)
C22 0.056(2) 0.052(2) 0.056(2) -0.0106(18) 0.0061(18) 0.0100(19)
C23 0.064(2) 0.045(2) 0.064(3) 0.0016(19) 0.006(2) -0.0048(19)
C24 0.060(2) 0.050(2) 0.054(2) 0.0058(18) 0.0083(18) -0.0082(19)
C25 0.064(2) 0.054(2) 0.0396(19) -0.0064(17) 0.0115(17) -0.0102(19)
C26 0.049(2) 0.045(2) 0.048(2) -0.0089(16) 0.0117(16) -0.0091(16)
C27 0.059(2) 0.058(2) 0.069(3) -0.015(2) 0.031(2) -0.009(2)
C28 0.051(2) 0.071(3) 0.098(4) -0.013(3) 0.023(2) 0.008(2)
C29 0.047(2) 0.072(3) 0.083(3) -0.002(2) 0.001(2) 0.012(2)
C30 0.046(2) 0.065(3) 0.053(2) 0.0013(19) 0.0055(17) 0.0004(19)
F1 0.164(4) 0.123(3) 0.076(2) -0.004(2) -0.007(2) -0.016(3)
F2 0.131(4) 0.248(7) 0.096(3) 0.001(4) 0.027(3) -0.070(4)
F3 0.114(3) 0.124(4) 0.295(8) -0.050(5) -0.041(4) 0.046(3)
F4 0.115(3) 0.150(4) 0.071(2) -0.020(2) 0.0166(18) -0.010(3)
F5 0.409(12) 0.232(7) 0.079(3) 0.001(4) 0.061(5) -0.207(8)
F6 0.221(7) 0.215(7) 0.181(6) -0.055(5) -0.031(5) 0.129(6)
F7 0.132(5) 0.270(9) 0.359(12) 0.159(9) 0.020(6) 0.094(6)
F8 0.188(5) 0.112(3) 0.152(4) 0.003(3) 0.052(4) -0.075(3)
F9 0.294(9) 0.241(7) 0.187(6) -0.149(6) 0.130(6) -0.161(7)
F10 0.122(4) 0.186(6) 0.248(8) 0.060(5) -0.051(4) 0.010(4)
F11 0.143(3) 0.139(3) 0.071(2) -0.003(2) 0.012(2) -0.079(3)
F12 0.160(4) 0.132(4) 0.099(3) -0.032(2) 0.041(3) -0.062(3)
N1 0.0400(16) 0.057(2) 0.0476(17) 0.0060(14) 0.0068(13) -0.0023(14)
N2 0.0411(15) 0.0507(18) 0.0453(16) -0.0018(14) 0.0089(13) -0.0022(13)
N3 0.0515(19) 0.061(2) 0.062(2) -0.0061(17) 0.0215(16) 0.0003(16)
N4 0.0416(17) 0.0477(18) 0.075(2) -0.0001(16) 0.0045(15) 0.0009(14)
N5 0.097(3) 0.056(2) 0.101(3) 0.007(2) 0.021(3) 0.003(2)
N6 0.068(2) 0.066(2) 0.076(3) 0.006(2) 0.006(2) 0.0051(19)
N7 0.0494(17) 0.0441(17) 0.0492(17) -0.0019(14) 0.0066(13) 0.0043(14)
N8 0.0506(17) 0.0475(17) 0.0403(16) -0.0011(13) 0.0068(13) -0.0053(14)
P1 0.0826(9) 0.0820(9) 0.0562(7) 0.0037(6) 0.0129(6) 0.0099(7)
P2 0.0680(7) 0.0596(7) 0.0702(8) -0.0019(6) 0.0054(6) -0.0078(6)

loop_
_atom_type_symbol
_atom_type_description
_atom_type_scat_dispersion_real
_atom_type_scat_dispersion_imag
_atom_type_scat_source
C C 0.0181 0.0091 'International Tables Vol C Tables 4.2.6.8 and 6.1.1.4'
H H 0.0000 0.0000 'International Tables Vol C Tables 4.2.6.8 and 6.1.1.4'
N N 0.0311 0.0180 'International Tables Vol C Tables 4.2.6.8 and 6.1.1.4'
F F 0.0727 0.0534 'International Tables Vol C Tables 4.2.6.8 and 6.1.1.4'
P P 0.2955 0.4335 'International Tables Vol C Tables 4.2.6.8 and 6.1.1.4'
Ni Ni -3.0029 0.5091 'International Tables Vol C Tables 4.2.6.8 and 6.1.1.4'

loop_
_geom_angle_atom_site_label_1
_geom_angle_atom_site_label_2
_geom_angle_atom_site_label_3
_geom_angle
C1 Ni1 C2 93.10(16)
C1 Ni1 N1 86.54(15)
C2 Ni1 N1 178.35(15)
C1 Ni1 N2 178.66(16)
C2 Ni1 N2 87.19(14)
N1 Ni1 N2 93.20(14)
N4 C1 N3 105.7(3)
N4 C1 Ni1 135.2(3)
N3 C1 Ni1 119.1(3)
N8 C2 N7 104.6(3)
N8 C2 Ni1 119.9(3)
N7 C2 Ni1 135.0(3)
N1 C3 C4 123.0(5)
C3 C4 C5 118.2(5)
C6 C5 C4 119.5(5)
C5 C6 C7 119.8(5)
N1 C7 C6 121.1(4)
N1 C7 C8 116.5(4)
C6 C7 C8 122.4(4)
N3 C8 C7 109.0(4)
C10 C9 N3 106.8(4)
C9 C10 N4 107.8(4)
N4 C11 C12 115.3(4)
N5 C12 C13 122.9(5)
N5 C12 C11 117.3(4)
C13 C12 C11 119.8(5)
C12 C13 C14 118.8(7)
C15 C14 C13 119.0(7)
C16 C15 C14 119.5(7)
N5 C16 C15 122.8(7)
N6 C17 C18 123.5(6)
C19 C18 C17 118.6(5)
C18 C19 C20 119.4(6)
C21 C20 C19 117.7(6)
N6 C21 C20 123.8(4)
N6 C21 C22 115.2(4)
C20 C21 C22 121.0(4)
N7 C22 C21 112.9(3)
C24 C23 N7 108.0(4)
C23 C24 N8 105.7(4)
N8 C25 C26 107.9(3)
N2 C26 C27 121.5(4)
N2 C26 C25 116.4(3)
C27 C26 C25 122.0(4)
C26 C27 C28 119.4(4)
C29 C28 C27 118.7(4)
C28 C29 C30 119.1(5)
N2 C30 C29 122.3(4)
C3 N1 C7 118.2(4)
C3 N1 Ni1 121.0(3)
C7 N1 Ni1 120.7(3)
C30 N2 C26 118.8(3)
C30 N2 Ni1 120.2(3)
C26 N2 Ni1 121.0(3)
C1 N3 C9 110.2(4)
C1 N3 C8 121.2(3)
C9 N3 C8 128.2(4)
C1 N4 C10 109.6(4)
C1 N4 C11 124.6(4)
C10 N4 C11 125.3(4)
C12 N5 C16 117.0(5)
C21 N6 C17 117.1(5)
C2 N7 C23 109.9(3)
C2 N7 C22 126.0(3)
C23 N7 C22 124.1(3)
C2 N8 C24 111.8(3)
C2 N8 C25 120.8(3)
C24 N8 C25 126.9(3)
F5 P1 F3 94.6(5)
F5 P1 F6 94.3(5)
F3 P1 F6 170.9(5)
F5 P1 F1 89.2(3)
F3 P1 F1 88.5(3)
F6 P1 F1 89.5(3)
F5 P1 F4 90.1(3)
F3 P1 F4 91.6(3)
F6 P1 F4 90.5(3)
F1 P1 F4 179.3(3)
F5 P1 F2 178.1(5)
F3 P1 F2 87.3(4)
F6 P1 F2 83.8(4)
F1 P1 F2 90.7(3)
F4 P1 F2 89.9(2)
F7 P2 F9 95.9(6)
F7 P2 F10 177.2(6)
F9 P2 F10 86.8(5)
F7 P2 F11 88.2(4)
F9 P2 F11 89.4(3)
F10 P2 F11 92.3(3)
F7 P2 F8 92.4(4)
F9 P2 F8 90.0(3)
F10 P2 F8 87.2(4)
F11 P2 F8 179.2(3)
F7 P2 F12 89.0(5)
F9 P2 F12 175.1(5)
F10 P2 F12 88.3(4)
F11 P2 F12 90.8(2)
F8 P2 F12 89.8(2)

loop_
_geom_bond_atom_site_label_1
_geom_bond_atom_site_label_2
_geom_bond_distance
Ni1 C1 1.861(4)
Ni1 C2 1.870(4)
Ni1 N1 1.950(3)
Ni1 N2 1.953(3)
C1 N4 1.345(5)
C1 N3 1.351(5)
C2 N8 1.345(5)
C2 N7 1.355(5)
C3 N1 1.334(6)
C3 C4 1.376(7)
C4 C5 1.379(8)
C5 C6 1.359(8)
C6 C7 1.381(6)
C7 N1 1.353(5)
C7 C8 1.502(7)
C8 N3 1.460(6)
C9 C10 1.328(8)
C9 N3 1.382(6)
C10 N4 1.384(6)
C11 N4 1.447(6)
C11 C12 1.503(7)
C12 N5 1.342(7)
C12 C13 1.358(8)
C13 C14 1.384(11)
C14 C15 1.356(12)
C15 C16 1.354(10)
C16 N5 1.353(7)
C17 N6 1.330(7)
C17 C18 1.375(10)
C18 C19 1.355(10)
C19 C20 1.387(8)
C20 C21 1.377(7)
C21 N6 1.321(6)
C21 C22 1.502(6)
C22 N7 1.469(5)
C23 C24 1.335(6)
C23 N7 1.384(5)
C24 N8 1.380(5)
C25 N8 1.470(5)
C25 C26 1.496(6)
C26 N2 1.357(5)
C26 C27 1.378(6)
C27 C28 1.386(8)
C28 C29 1.376(8)
C29 C30 1.387(6)
C30 N2 1.329(5)
F1 P1 1.577(4)
F2 P1 1.594(5)
F3 P1 1.527(5)
F4 P1 1.580(4)
F5 P1 1.502(5)
F6 P1 1.559(6)
F7 P2 1.500(6)
F8 P2 1.566(4)
F9 P2 1.508(5)
F10 P2 1.530(5)
F11 P2 1.565(4)
F12 P2 1.602(4)

loop_
_geom_torsion_atom_site_label_1
_geom_torsion_atom_site_label_2
_geom_torsion_atom_site_label_3
_geom_torsion_atom_site_label_4
_geom_torsion
C2 Ni1 C1 N4 -51.7(4)
N1 Ni1 C1 N4 129.9(4)
N2 Ni1 C1 N4 51(7)
C2 Ni1 C1 N3 129.4(3)
N1 Ni1 C1 N3 -49.0(3)
N2 Ni1 C1 N3 -128(7)
C1 Ni1 C2 N8 135.2(3)
N1 Ni1 C2 N8 -147(5)
N2 Ni1 C2 N8 -43.5(3)
C1 Ni1 C2 N7 -54.3(4)
N1 Ni1 C2 N7 23(5)
N2 Ni1 C2 N7 127.0(4)
N1 C3 C4 C5 1.6(8)
C3 C4 C5 C6 -2.1(8)
C4 C5 C6 C7 -0.3(8)
C5 C6 C7 N1 3.3(7)
C5 C6 C7 C8 -174.6(5)
N1 C7 C8 N3 -51.0(5)
C6 C7 C8 N3 127.1(4)
N3 C9 C10 N4 0.6(6)
N4 C11 C12 N5 22.5(6)
N4 C11 C12 C13 -158.3(5)
N5 C12 C13 C14 2.3(10)
C11 C12 C13 C14 -176.8(6)
C12 C13 C14 C15 -1.6(13)
C13 C14 C15 C16 -0.2(13)
C14 C15 C16 N5 1.5(12)
N6 C17 C18 C19 0.4(9)
C17 C18 C19 C20 -0.1(9)
C18 C19 C20 C21 -0.6(8)
C19 C20 C21 N6 1.1(7)
C19 C20 C21 C22 -177.5(4)
N6 C21 C22 N7 74.1(5)
C20 C21 C22 N7 -107.3(5)
N7 C23 C24 N8 -0.2(5)
N8 C25 C26 N2 -51.7(4)
N8 C25 C26 C27 125.5(4)
N2 C26 C27 C28 1.2(6)
C25 C26 C27 C28 -175.9(4)
C26 C27 C28 C29 1.6(7)
C27 C28 C29 C30 -2.9(8)
C28 C29 C30 N2 1.5(7)
C4 C3 N1 C7 1.3(7)
C4 C3 N1 Ni1 -179.6(4)
C6 C7 N1 C3 -3.8(6)
C8 C7 N1 C3 174.3(4)
C6 C7 N1 Ni1 177.1(3)
C8 C7 N1 Ni1 -4.8(5)
C1 Ni1 N1 C3 -130.8(3)
C2 Ni1 N1 C3 152(5)
N2 Ni1 N1 C3 47.9(3)
C1 Ni1 N1 C7 48.3(3)
C2 Ni1 N1 C7 -29(5)
N2 Ni1 N1 C7 -133.0(3)
C29 C30 N2 C26 1.3(6)
C29 C30 N2 Ni1 -178.7(4)
C27 C26 N2 C30 -2.6(6)
C25 C26 N2 C30 174.5(4)
C27 C26 N2 Ni1 177.4(3)
C25 C26 N2 Ni1 -5.5(5)
C1 Ni1 N2 C30 125(7)
C2 Ni1 N2 C30 -132.6(3)
N1 Ni1 N2 C30 45.8(3)
C1 Ni1 N2 C26 -55(7)
C2 Ni1 N2 C26 47.4(3)
N1 Ni1 N2 C26 -134.2(3)
N4 C1 N3 C9 0.9(5)
Ni1 C1 N3 C9 -179.9(3)
N4 C1 N3 C8 -171.6(4)
Ni1 C1 N3 C8 7.6(5)
C10 C9 N3 C1 -0.9(6)
C10 C9 N3 C8 170.9(5)
C7 C8 N3 C1 51.6(5)
C7 C8 N3 C9 -119.4(5)
N3 C1 N4 C10 -0.5(5)
Ni1 C1 N4 C10 -179.5(4)
N3 C1 N4 C11 171.8(4)
Ni1 C1 N4 C11 -7.3(6)
C9 C10 N4 C1 -0.1(6)
C9 C10 N4 C11 -172.2(4)
C12 C11 N4 C1 101.5(5)
C12 C11 N4 C10 -87.4(5)
C13 C12 N5 C16 -1.1(9)
C11 C12 N5 C16 178.1(5)
C15 C16 N5 C12 -0.9(10)
C20 C21 N6 C17 -0.8(7)
C22 C21 N6 C17 177.8(4)
C18 C17 N6 C21 0.1(8)
N8 C2 N7 C23 1.0(4)
Ni1 C2 N7 C23 -170.5(3)
N8 C2 N7 C22 177.5(3)
Ni1 C2 N7 C22 6.0(6)
C24 C23 N7 C2 -0.5(5)
C24 C23 N7 C22 -177.1(4)
C21 C22 N7 C2 -81.0(5)
C21 C22 N7 C23 95.0(5)
N7 C2 N8 C24 -1.1(4)
Ni1 C2 N8 C24 172.0(3)
N7 C2 N8 C25 -173.8(3)
Ni1 C2 N8 C25 -0.8(5)
C23 C24 N8 C2 0.8(5)
C23 C24 N8 C25 173.0(4)
C26 C25 N8 C2 57.6(5)
C26 C25 N8 C24 -113.9(4)
